data_1552133
loop_
_publ_author_name
'Ibrahim, Mohammad M.'
'Al-Refai, Mahmoud'
'Ali, Basem F.'
'Geyer, Armin'
'Harms, Klaus'
'Marsch, Michael'

_publ_section_title
;
 3-(2,5-Dichlorothiophen-3-yl)-5-(2,4-dimethoxyphenyl)-1-methyl-4,5-dihydro-1<i>H</i>-pyrazole
;
_journal_coeditor_code HB4309
_journal_issue 7
_journal_name_full IUCrData
_journal_page_first x191046
_journal_paper_doi 10.1107/S2414314619010460
_journal_volume 4
_journal_year 2019
_chemical_formula_iupac 'C16 H16 Cl2 N2 O2 S'
_chemical_formula_moiety 'C16 H16 Cl2 N2 O2 S'
_chemical_formula_sum 'C16 H16 Cl2 N2 O2 S'
_chemical_formula_weight 371.27
_chemical_name_systematic 3-(2,5-Dichlorothiophen-3-yl)-5-(2,4-dimethoxyphenyl)-1-methyl-4,5-dihydro-1<i>H</i>-pyrazole
_space_group_crystal_system triclinic
_space_group_IT_number 2
_space_group_name_Hall '-P 1'
_space_group_name_H-M_alt 'P -1'
_symmetry_space_group_name_Hall '-P 1'
_symmetry_space_group_name_H-M 'P -1'
_atom_sites_solution_hydrogens geom
_atom_sites_solution_primary dual
_atom_sites_solution_secondary difmap
_audit_creation_method SHELXL-2017/1
_cell_angle_alpha 97.779(3)
_cell_angle_beta 101.929(2)
_cell_angle_gamma 114.967(2)
_cell_formula_units_Z 2
_cell_length_a 8.3836(3)
_cell_length_b 8.4780(3)
_cell_length_c 13.3050(4)
_cell_measurement_reflns_used 30941
_cell_measurement_temperature 100(2)
_cell_measurement_theta_max 71.73
_cell_measurement_theta_min 3.50
_cell_volume 811.94(5)
_computing_cell_refinement
;
<i>X-AREA Recipe</i> (Stoe & Cie, 2016)
;
_computing_data_collection
;
<i>X-AREA Pilatus3_SV</i> (Stoe & Cie, 2016)
;
_computing_data_reduction
;
<i>X-AREA Integrate</i> and <i>LANA</i> (Stoe & Cie, 2016)
;
_computing_molecular_graphics 'DIAMOND (Crystal Impact)'
_computing_publication_material
;
X-AREA (Stoe & Cie, 2016)
;
_computing_structure_refinement
;
SHELXL2017 (Sheldrick, 2015b)
;
_computing_structure_solution
;
SHELXT2014 (Sheldrick, 2015a)
;
_diffrn_ambient_temperature 100(2)
_diffrn_detector_area_resol_mean 5.81
_diffrn_measured_fraction_theta_full 0.990
_diffrn_measured_fraction_theta_max 0.969
_diffrn_measurement_device_type 'Stoe Stadivari'
_diffrn_measurement_method 'rotation method, \w scans'
_diffrn_radiation_type CuK\a
_diffrn_radiation_wavelength 1.54178
_diffrn_reflns_av_R_equivalents 0.0448
_diffrn_reflns_av_unetI/netI 0.0204
_diffrn_reflns_limit_h_max 8
_diffrn_reflns_limit_h_min -10
_diffrn_reflns_limit_k_max 10
_diffrn_reflns_limit_k_min -4
_diffrn_reflns_limit_l_max 15
_diffrn_reflns_limit_l_min -16
_diffrn_reflns_number 21767
_diffrn_reflns_theta_full 67.679
_diffrn_reflns_theta_max 71.255
_diffrn_reflns_theta_min 3.507
_diffrn_source 'GeniX 3D HF Cu'
_exptl_absorpt_coefficient_mu 4.890
_exptl_absorpt_correction_T_max 1.0000
_exptl_absorpt_correction_T_min 0.2599
_exptl_absorpt_correction_type multi-scan
_exptl_absorpt_process_details
;
(<i>LANA</i>; Stoe & Cie, 2016)
;
_exptl_crystal_colour yellow
_exptl_crystal_density_diffrn 1.519
_exptl_crystal_density_method 'not measured'
_exptl_crystal_description block
_exptl_crystal_F_000 384
_exptl_crystal_size_max 0.17
_exptl_crystal_size_mid 0.14
_exptl_crystal_size_min 0.12
_refine_diff_density_max 0.788
_refine_diff_density_min -0.499
_refine_ls_extinction_method none
_refine_ls_goodness_of_fit_ref 1.054
_refine_ls_hydrogen_treatment constr
_refine_ls_matrix_type full
_refine_ls_number_parameters 211
_refine_ls_number_reflns 3062
_refine_ls_number_restraints 0
_refine_ls_restrained_S_all 1.054
_refine_ls_R_factor_all 0.0519
_refine_ls_R_factor_gt 0.0495
_refine_ls_shift/su_max 0.001
_refine_ls_shift/su_mean 0.000
_refine_ls_structure_factor_coef Fsqd
_refine_ls_weighting_details 'w=1/[\s^2^(Fo^2^)+(0.1170P)^2^] where P=(Fo^2^+2Fc^2^)/3'
_refine_ls_weighting_scheme calc
_refine_ls_wR_factor_gt 0.1345
_refine_ls_wR_factor_ref 0.1365
_reflns_number_gt 2794
_reflns_number_total 3062
_reflns_threshold_expression 'I > 2\s(I)'
_cod_data_source_file hb4309sup1.cif
_cod_data_source_block I
_cod_database_code 1552133
_shelx_space_group_comment
;
The symmetry employed for this shelxl refinement is uniquely defined
by the following loop, which should always be used as a source of
symmetry information in preference to the above space-group names.
They are only intended as comments.
;
_shelx_estimated_absorpt_t_min 0.490
_shelx_estimated_absorpt_t_max 0.591

loop_
_space_group_symop_operation_xyz
'x, y, z'
'-x, -y, -z'

loop_
_atom_site_type_symbol
_atom_site_label
_atom_site_fract_x
_atom_site_fract_y
_atom_site_fract_z
_atom_site_U_iso_or_equiv
_atom_site_adp_type
_atom_site_calc_flag
_atom_site_occupancy
N N1 0.0524(2) 0.3616(2) 0.24617(13) 0.0167(4) Uani d 1
O O1 0.63312(18) 0.79340(19) 0.17276(12) 0.0201(3) Uani d 1
Cl Cl1 0.40982(6) 0.63165(6) 0.59685(4) 0.02134(19) Uani d 1
Cl Cl2 -0.26047(7) -0.01538(6) 0.52260(4) 0.02362(19) Uani d 1
O O2 0.46909(19) 1.27080(19) 0.12925(12) 0.0202(3) Uani d 1
N N2 0.1173(2) 0.4670(2) 0.17701(13) 0.0161(4) Uani d 1
C C3 0.3126(3) 0.6004(3) 0.22968(15) 0.0150(4) Uani d 1
H H3 0.394688 0.551101 0.210416 0.018 Uiso calc 1
C C4 0.3262(3) 0.6153(3) 0.34763(16) 0.0163(4) Uani d 1
H H4A 0.442394 0.620750 0.388101 0.020 Uiso calc 1
H H4AB 0.315841 0.721586 0.379923 0.020 Uiso calc 1
C C5 0.1609(3) 0.4417(3) 0.34130(16) 0.0153(4) Uani d 1
C C6 0.1101(3) 0.3698(3) 0.42980(16) 0.0157(4) Uani d 1
C C7 0.2065(3) 0.4389(3) 0.53541(16) 0.0164(4) Uani d 1
S S8 0.10142(7) 0.31227(6) 0.61630(4) 0.01945(19) Uani d 1
C C9 -0.0797(3) 0.1644(3) 0.50664(17) 0.0195(4) Uani d 1
C C10 -0.0603(3) 0.2079(3) 0.41399(17) 0.0168(4) Uani d 1
H H10 -0.147743 0.140421 0.346684 0.020 Uiso calc 1
C C11 0.0802(3) 0.3591(3) 0.07189(16) 0.0199(4) Uani d 1
H H11A 0.114750 0.438012 0.024226 0.030 Uiso calc 1
H H11B -0.051175 0.273750 0.044120 0.030 Uiso calc 1
H H11C 0.152208 0.293102 0.076627 0.030 Uiso calc 1
C C12 0.3582(3) 0.7768(3) 0.19820(15) 0.0150(4) Uani d 1
C C13 0.5195(3) 0.8720(3) 0.17247(15) 0.0155(4) Uani d 1
C C14 0.5623(3) 1.0375(3) 0.14841(15) 0.0165(4) Uani d 1
H H14 0.672513 1.100335 0.130663 0.020 Uiso calc 1
C C15 0.4406(3) 1.1093(3) 0.15080(15) 0.0161(4) Uani d 1
C C16 0.2790(3) 1.0170(3) 0.17691(16) 0.0186(4) Uani d 1
H H16 0.196574 1.066391 0.178851 0.022 Uiso calc 1
C C17 0.2401(3) 0.8534(3) 0.19987(16) 0.0183(4) Uani d 1
H H17 0.129522 0.790838 0.217385 0.022 Uiso calc 1
C C18 0.7935(3) 0.8799(3) 0.13908(17) 0.0194(4) Uani d 1
H H18A 0.855409 0.804449 0.136606 0.029 Uiso calc 1
H H18B 0.877631 0.996621 0.189289 0.029 Uiso calc 1
H H18C 0.757239 0.897638 0.068323 0.029 Uiso calc 1
C C19 0.6361(3) 1.3732(3) 0.10549(18) 0.0213(4) Uani d 1
H H19A 0.641455 1.486915 0.094107 0.032 Uiso calc 1
H H19B 0.639749 1.304878 0.041167 0.032 Uiso calc 1
H H19C 0.741558 1.397937 0.164924 0.032 Uiso calc 1

loop_
_atom_site_aniso_label
_atom_site_aniso_U_11
_atom_site_aniso_U_22
_atom_site_aniso_U_33
_atom_site_aniso_U_12
_atom_site_aniso_U_13
_atom_site_aniso_U_23
N1 0.0173(8) 0.0128(8) 0.0178(9) 0.0038(7) 0.0070(7) 0.0052(7)
O1 0.0160(7) 0.0155(7) 0.0316(8) 0.0061(6) 0.0122(6) 0.0105(6)
Cl1 0.0178(3) 0.0155(3) 0.0190(3) -0.0003(2) 0.0012(2) 0.0018(2)
Cl2 0.0234(3) 0.0144(3) 0.0280(3) 0.0009(2) 0.0143(2) 0.0063(2)
O2 0.0196(7) 0.0142(7) 0.0285(8) 0.0066(6) 0.0097(6) 0.0106(6)
N2 0.0158(8) 0.0112(8) 0.0158(8) 0.0007(7) 0.0057(7) 0.0041(6)
C3 0.0137(9) 0.0110(9) 0.0184(10) 0.0031(7) 0.0059(8) 0.0052(7)
C4 0.0155(10) 0.0122(10) 0.0181(10) 0.0030(8) 0.0047(8) 0.0062(7)
C5 0.0143(9) 0.0096(9) 0.0200(10) 0.0033(8) 0.0056(8) 0.0039(7)
C6 0.0150(9) 0.0106(10) 0.0196(10) 0.0040(8) 0.0060(8) 0.0035(7)
C7 0.0157(10) 0.0116(10) 0.0189(10) 0.0025(8) 0.0061(8) 0.0056(8)
S8 0.0213(3) 0.0164(3) 0.0162(3) 0.0042(2) 0.0062(2) 0.0050(2)
C9 0.0174(10) 0.0117(10) 0.0252(11) 0.0027(8) 0.0078(8) 0.0028(8)
C10 0.0157(9) 0.0155(10) 0.0182(10) 0.0048(8) 0.0073(8) 0.0058(8)
C11 0.0215(10) 0.0177(10) 0.0164(10) 0.0051(8) 0.0064(8) 0.0046(8)
C12 0.0137(9) 0.0125(10) 0.0143(9) 0.0025(7) 0.0028(8) 0.0039(7)
C13 0.0142(9) 0.0137(10) 0.0136(9) 0.0026(8) 0.0033(8) 0.0025(7)
C14 0.0138(9) 0.0141(10) 0.0165(9) 0.0014(8) 0.0055(8) 0.0036(7)
C15 0.0166(10) 0.0114(10) 0.0148(9) 0.0020(8) 0.0026(8) 0.0044(7)
C16 0.0174(10) 0.0182(11) 0.0227(11) 0.0088(8) 0.0082(8) 0.0073(8)
C17 0.0143(9) 0.0166(10) 0.0204(10) 0.0031(8) 0.0064(8) 0.0056(8)
C18 0.0139(10) 0.0159(10) 0.0264(11) 0.0035(8) 0.0097(8) 0.0053(8)
C19 0.0201(10) 0.0130(10) 0.0280(11) 0.0032(8) 0.0089(9) 0.0087(8)

loop_
_atom_type_symbol
_atom_type_description
_atom_type_scat_dispersion_real
_atom_type_scat_dispersion_imag
_atom_type_scat_source
C C 0.0181 0.0091 'International Tables Vol C Tables 4.2.6.8 and 6.1.1.4'
H H 0.0000 0.0000 'International Tables Vol C Tables 4.2.6.8 and 6.1.1.4'
N N 0.0311 0.0180 'International Tables Vol C Tables 4.2.6.8 and 6.1.1.4'
O O 0.0492 0.0322 'International Tables Vol C Tables 4.2.6.8 and 6.1.1.4'
S S 0.3331 0.5567 'International Tables Vol C Tables 4.2.6.8 and 6.1.1.4'
Cl Cl 0.3639 0.7018 'International Tables Vol C Tables 4.2.6.8 and 6.1.1.4'

loop_
_geom_angle_atom_site_label_1
_geom_angle_atom_site_label_2
_geom_angle_atom_site_label_3
_geom_angle
C5 N1 N2 109.43(16)
C13 O1 C18 117.89(15)
C15 O2 C19 117.63(15)
N1 N2 C11 112.53(15)
N1 N2 C3 108.77(15)
C11 N2 C3 115.30(15)
N2 C3 C12 111.22(15)
N2 C3 C4 102.37(15)
C12 C3 C4 113.81(16)
N2 C3 H3 109.7
C12 C3 H3 109.7
C4 C3 H3 109.7
C5 C4 C3 100.78(16)
C5 C4 H4A 111.6
C3 C4 H4A 111.6
C5 C4 H4AB 111.6
C3 C4 H4AB 111.6
H4A C4 H4AB 109.4
N1 C5 C6 119.76(18)
N1 C5 C4 113.11(18)
C6 C5 C4 126.93(18)
C7 C6 C10 110.74(18)
C7 C6 C5 127.51(18)
C10 C6 C5 121.75(18)
C6 C7 Cl1 129.46(16)
C6 C7 S8 113.62(15)
Cl1 C7 S8 116.90(12)
C9 S8 C7 90.03(10)
C10 C9 Cl2 126.69(17)
C10 C9 S8 113.60(16)
Cl2 C9 S8 119.71(13)
C9 C10 C6 112.00(19)
C9 C10 H10 124.0
C6 C10 H10 124.0
N2 C11 H11A 109.5
N2 C11 H11B 109.5
H11A C11 H11B 109.5
N2 C11 H11C 109.5
H11A C11 H11C 109.5
H11B C11 H11C 109.5
C13 C12 C17 117.67(18)
C13 C12 C3 122.64(17)
C17 C12 C3 119.61(17)
O1 C13 C12 116.01(17)
O1 C13 C14 122.38(17)
C12 C13 C14 121.62(17)
C13 C14 C15 118.95(18)
C13 C14 H14 120.5
C15 C14 H14 120.5
O2 C15 C16 115.63(17)
O2 C15 C14 123.92(17)
C16 C15 C14 120.44(18)
C17 C16 C15 119.31(18)
C17 C16 H16 120.3
C15 C16 H16 120.3
C16 C17 C12 122.01(18)
C16 C17 H17 119.0
C12 C17 H17 119.0
O1 C18 H18A 109.5
O1 C18 H18B 109.5
H18A C18 H18B 109.5
O1 C18 H18C 109.5
H18A C18 H18C 109.5
H18B C18 H18C 109.5
O2 C19 H19A 109.5
O2 C19 H19B 109.5
H19A C19 H19B 109.5
O2 C19 H19C 109.5
H19A C19 H19C 109.5
H19B C19 H19C 109.5

loop_
_geom_bond_atom_site_label_1
_geom_bond_atom_site_label_2
_geom_bond_distance
N1 C5 1.289(3)
N1 N2 1.400(2)
O1 C13 1.373(2)
O1 C18 1.433(2)
Cl1 C7 1.719(2)
Cl2 C9 1.713(2)
O2 C15 1.368(2)
O2 C19 1.430(2)
N2 C11 1.457(3)
N2 C3 1.483(2)
C3 C12 1.520(3)
C3 C4 1.534(3)
C3 H3 1.0000
C4 C5 1.513(3)
C4 H4A 0.9900
C4 H4AB 0.9900
C5 C6 1.457(3)
C6 C7 1.371(3)
C6 C10 1.453(3)
C7 S8 1.730(2)
S8 C9 1.728(2)
C9 C10 1.355(3)
C10 H10 0.9500
C11 H11A 0.9800
C11 H11B 0.9800
C11 H11C 0.9800
C12 C13 1.394(3)
C12 C17 1.397(3)
C13 C14 1.394(3)
C14 C15 1.394(3)
C14 H14 0.9500
C15 C16 1.393(3)
C16 C17 1.377(3)
C16 H16 0.9500
C17 H17 0.9500
C18 H18A 0.9800
C18 H18B 0.9800
C18 H18C 0.9800
C19 H19A 0.9800
C19 H19B 0.9800
C19 H19C 0.9800

loop_
_geom_hbond_atom_site_label_D
_geom_hbond_atom_site_label_H
_geom_hbond_atom_site_label_A
_geom_hbond_site_symmetry_D
_geom_hbond_site_symmetry_H
_geom_hbond_site_symmetry_A
_geom_hbond_distance_DH
_geom_hbond_distance_HA
_geom_hbond_distance_DA
_geom_hbond_angle_DHA
C3 H3 O1 1_555 1_555 ? 1.000 2.386 2.817(3) 105
C11 H11C O2 1_555 1_555 1_545 0.980 2.697 3.600(3) 153
C18 H18C O2 1_555 1_555 2_675 0.980 2.680 3.517(2) 144

loop_
_geom_torsion_atom_site_label_1
_geom_torsion_atom_site_label_2
_geom_torsion_atom_site_label_3
_geom_torsion_atom_site_label_4
_geom_torsion
C5 N1 N2 C11 146.57(17)
C5 N1 N2 C3 17.5(2)
N1 N2 C3 C12 -145.62(15)
C11 N2 C3 C12 86.9(2)
N1 N2 C3 C4 -23.72(19)
C11 N2 C3 C4 -151.19(16)
N2 C3 C4 C5 20.12(18)
C12 C3 C4 C5 140.24(16)
N2 N1 C5 C6 172.21(17)
N2 N1 C5 C4 -3.1(2)
C3 C4 C5 N1 -11.6(2)
C3 C4 C5 C6 173.50(18)
N1 C5 C6 C7 -178.71(18)
C4 C5 C6 C7 -4.1(3)
N1 C5 C6 C10 0.6(3)
C4 C5 C6 C10 175.16(16)
C10 C6 C7 Cl1 -177.09(14)
C5 C6 C7 Cl1 2.3(3)
C10 C6 C7 S8 1.5(2)
C5 C6 C7 S8 -179.20(16)
C6 C7 S8 C9 -1.20(16)
Cl1 C7 S8 C9 177.54(12)
C7 S8 C9 C10 0.60(17)
C7 S8 C9 Cl2 -179.08(13)
Cl2 C9 C10 C6 179.76(14)
S8 C9 C10 C6 0.1(2)
C7 C6 C10 C9 -1.0(2)
C5 C6 C10 C9 179.62(17)
N2 C3 C12 C13 -136.48(18)
C4 C3 C12 C13 108.5(2)
N2 C3 C12 C17 46.9(2)
C4 C3 C12 C17 -68.1(2)
C18 O1 C13 C12 175.41(17)
C18 O1 C13 C14 -4.8(3)
C17 C12 C13 O1 179.32(16)
C3 C12 C13 O1 2.7(3)
C17 C12 C13 C14 -0.4(3)
C3 C12 C13 C14 -177.10(17)
O1 C13 C14 C15 -179.39(17)
C12 C13 C14 C15 0.3(3)
C19 O2 C15 C16 177.97(18)
C19 O2 C15 C14 -1.6(3)
C13 C14 C15 O2 179.59(17)
C13 C14 C15 C16 0.0(3)
O2 C15 C16 C17 -179.91(18)
C14 C15 C16 C17 -0.3(3)
C15 C16 C17 C12 0.2(3)
C13 C12 C17 C16 0.2(3)
C3 C12 C17 C16 176.92(18)

_cod_database_fobs_code 1552133
